data_7151118
loop_
_publ_author_name
'Schmittel, Michael'
'He, Bice'
'Kalsani, Venkateshwarlu'
'Bats, Jan W.'

_publ_section_title
;
 Supramolecular effects on the potential of redox units-nanoscaffolds
 internally functionalised with ferrocene units.
;
_journal_issue 15
_journal_name_full 'Organic &amp; biomolecular chemistry'
_journal_page_first 2395
_journal_page_last 2403
_journal_paper_doi 10.1039/b703633g
_journal_volume 5
_journal_year 2007
_chemical_formula_moiety 'C100 H94 Fe2 N4 O2'
_chemical_formula_sum 'C100 H94 Fe2 N4 O2'
_chemical_formula_weight 1495.49
_chemical_name_systematic
;
?
;
_space_group_IT_number 14
_symmetry_cell_setting monoclinic
_symmetry_space_group_name_Hall '-P 2ybc'
_symmetry_space_group_name_H-M 'P 1 21/c 1'
_atom_sites_solution_hydrogens geom
_atom_sites_solution_primary direct
_atom_sites_solution_secondary difmap
_audit_creation_method SHELXL-97
_cell_angle_alpha 90.00
_cell_angle_beta 101.325(11)
_cell_angle_gamma 90.00
_cell_formula_units_Z 2
_cell_length_a 22.789(7)
_cell_length_b 13.891(4)
_cell_length_c 13.212(3)
_cell_measurement_reflns_used 103
_cell_measurement_temperature 170(2)
_cell_measurement_theta_max 23
_cell_measurement_theta_min 3
_cell_volume 4101(2)
_computing_cell_refinement 'SMART (Siemens, 1995)'
_computing_data_collection 'SMART (Siemens, 1995)'
_computing_data_reduction 'SAINT (siemens, 1995)'
_computing_publication_material 'SHELXL-97 (Sheldrick, 1997)'
_computing_structure_refinement 'SHELXL-97 (Sheldrick, 1997)'
_computing_structure_solution 'SHELXS-97 (Sheldrick, 1997)'
_diffrn_ambient_temperature 170(2)
_diffrn_measured_fraction_theta_full 0.906
_diffrn_measured_fraction_theta_max 0.906
_diffrn_measurement_device_type SIEMENS_SMART_1K_CCD
_diffrn_measurement_method \w
_diffrn_radiation_monochromator graphite
_diffrn_radiation_source 'normal-focus sealed tube'
_diffrn_radiation_type MoK\a
_diffrn_radiation_wavelength 0.71073
_diffrn_reflns_av_R_equivalents 0.2864
_diffrn_reflns_av_sigmaI/netI 0.4799
_diffrn_reflns_limit_h_max 26
_diffrn_reflns_limit_h_min -27
_diffrn_reflns_limit_k_max 16
_diffrn_reflns_limit_k_min -15
_diffrn_reflns_limit_l_max 15
_diffrn_reflns_limit_l_min -16
_diffrn_reflns_number 24981
_diffrn_reflns_theta_full 26.30
_diffrn_reflns_theta_max 26.3
_diffrn_reflns_theta_min 1.73
_diffrn_standards_number 0
_exptl_absorpt_coefficient_mu 0.406
_exptl_absorpt_correction_T_max 0.984
_exptl_absorpt_correction_T_min 0.459
_exptl_absorpt_correction_type empirical
_exptl_absorpt_process_details ' SADABS (Sheldrick, 2000)'
_exptl_crystal_colour yellow
_exptl_crystal_density_diffrn 1.211
_exptl_crystal_density_method 'not measured'
_exptl_crystal_description blade
_exptl_crystal_F_000 1580
_exptl_crystal_size_max 1.15
_exptl_crystal_size_mid 0.12
_exptl_crystal_size_min 0.04
_refine_diff_density_max 0.377
_refine_diff_density_min -0.332
_refine_diff_density_rms 0.079
_refine_ls_extinction_coef 0.0016(4)
_refine_ls_extinction_expression Fc^*^=kFc[1+0.001xFc^2^\l^3^/sin(2\q)]^-1/4^
_refine_ls_extinction_method SHELXL
_refine_ls_goodness_of_fit_ref 0.877
_refine_ls_hydrogen_treatment constr
_refine_ls_matrix_type full
_refine_ls_number_parameters 484
_refine_ls_number_reflns 7510
_refine_ls_number_restraints 60
_refine_ls_restrained_S_all 0.881
_refine_ls_R_factor_all 0.3733
_refine_ls_R_factor_gt 0.1149
_refine_ls_shift/su_max 0.008
_refine_ls_shift/su_mean 0.001
_refine_ls_structure_factor_coef Fsqd
_refine_ls_weighting_details 'calc w=1/[\s^2^(Fo^2^)+(0.09P)^2^] where P=(Fo^2^+2Fc^2^)/3'
_refine_ls_weighting_scheme calc
_refine_ls_wR_factor_gt 0.2201
_refine_ls_wR_factor_ref 0.3013
_reflns_number_gt 1745
_reflns_number_total 7531
_reflns_threshold_expression I>2\s(I)
_cod_data_source_file b703633g.txt
_cod_data_source_block compound-5
_cod_original_cell_volume 4100.9(19)
_cod_original_sg_symbol_H-M 'P 21/c'
_cod_database_code 7151118

loop_
_symmetry_equiv_pos_as_xyz
'x, y, z'
'-x, y+1/2, -z+1/2'
'-x, -y, -z'
'x, -y-1/2, z-1/2'

loop_
_atom_site_label
_atom_site_type_symbol
_atom_site_fract_x
_atom_site_fract_y
_atom_site_fract_z
_atom_site_U_iso_or_equiv
_atom_site_adp_type
_atom_site_occupancy
_atom_site_symmetry_multiplicity
_atom_site_calc_flag
_atom_site_refinement_flags
_atom_site_disorder_assembly
_atom_site_disorder_group
Fe1 Fe 0.26824(8) 0.35245(13) 0.13855(15) 0.0872(8) Uani 1 1 d . . .
O1 O -0.0581(3) 0.1098(5) 0.5489(6) 0.070(2) Uani 1 1 d . . .
N1 N -0.3778(3) 0.3384(5) 0.6490(6) 0.041(2) Uani 1 1 d . A .
N2 N -0.2757(3) 0.2474(5) 0.7451(5) 0.0277(19) Uani 1 1 d . . .
C1 C -0.0302(5) 0.0229(7) 0.8992(8) 0.061(3) Uani 1 1 d . . .
H1A H -0.0505 0.0378 0.8312 0.073 Uiso 1 1 calc R . .
C2 C -0.0575(4) 0.0394(7) 0.9857(8) 0.042(3) Uani 1 1 d . . .
C3 C -0.0286(5) 0.0169(7) 1.0819(8) 0.063(3) Uani 1 1 d . . .
H3A H -0.0479 0.0278 1.1385 0.075 Uiso 1 1 calc R . .
C4 C -0.1157(4) 0.0863(7) 0.9644(7) 0.032(2) Uani 1 1 d . . .
C5 C -0.1610(4) 0.1264(7) 0.9411(7) 0.035(3) Uani 1 1 d . . .
C6 C -0.2144(4) 0.1817(6) 0.9002(7) 0.036(3) Uani 1 1 d . . .
C7 C -0.2532(4) 0.2185(6) 0.9591(7) 0.030(2) Uani 1 1 d . . .
H7A H -0.2456 0.2090 1.0317 0.037 Uiso 1 1 calc R . .
C8 C -0.3026(4) 0.2688(6) 0.9114(7) 0.027(2) Uani 1 1 d U . .
C9 C -0.3436(4) 0.3094(7) 0.9679(7) 0.044(3) Uani 1 1 d U . .
H9A H -0.3361 0.3023 1.0408 0.053 Uiso 1 1 calc R . .
C10 C -0.3930(4) 0.3580(8) 0.9208(8) 0.065(3) Uani 1 1 d . . .
H10A H -0.4190 0.3857 0.9610 0.078 Uiso 1 1 calc R . .
C11 C -0.4062(4) 0.3677(7) 0.8128(8) 0.046(3) Uani 1 1 d U A .
C12 C -0.4577(5) 0.4128(8) 0.7588(11) 0.082(4) Uani 1 1 d . . .
H12A H -0.4860 0.4388 0.7956 0.099 Uiso 1 1 calc R . .
C13 C -0.4678(5) 0.4200(8) 0.6547(10) 0.068(4) Uani 1 1 d U A .
H13A H -0.5032 0.4502 0.6183 0.081 Uiso 1 1 calc R . .
C14 C -0.4272(5) 0.3838(7) 0.6029(8) 0.054(3) Uani 1 1 d D . .
C15 C -0.3679(4) 0.3292(6) 0.7538(8) 0.032(2) Uani 1 1 d . . .
C16 C -0.3145(4) 0.2810(6) 0.8011(7) 0.027(2) Uani 1 1 d . A .
C17 C -0.2274(4) 0.2026(6) 0.7919(7) 0.027(2) Uani 1 1 d U . .
C18A C -0.4267(11) 0.3969(16) 0.4863(12) 0.033(7) Uiso 0.568(15) 1 d PD A 1
C19A C -0.4694(9) 0.3496(14) 0.4033(18) 0.052(6) Uiso 0.568(15) 1 d P A 1
C20A C -0.4687(9) 0.3576(14) 0.3005(15) 0.029(6) Uiso 0.568(15) 1 d P A 1
H20A H -0.4981 0.3274 0.2496 0.035 Uiso 0.568(15) 1 calc PR A 1
C21A C -0.4221(10) 0.4130(13) 0.2732(16) 0.043(6) Uiso 0.568(15) 1 d P A 1
C22A C -0.3799(9) 0.4579(14) 0.3402(15) 0.056(6) Uiso 0.568(15) 1 d P A 1
H22A H -0.3489 0.4925 0.3175 0.068 Uiso 0.568(15) 1 calc PR A 1
C23A C -0.3823(9) 0.4529(13) 0.4477(14) 0.025(5) Uiso 0.568(15) 1 d P A 1
C24A C -0.5174(9) 0.2837(17) 0.4340(17) 0.066(7) Uiso 0.568(15) 1 d P A 1
H24A H -0.5350 0.2433 0.3750 0.100 Uiso 0.568(15) 1 calc PR A 1
H24B H -0.5487 0.3233 0.4545 0.100 Uiso 0.568(15) 1 calc PR A 1
H24C H -0.4990 0.2427 0.4919 0.100 Uiso 0.568(15) 1 calc PR A 1
C25A C -0.4202(8) 0.4184(13) 0.1575(12) 0.051(6) Uiso 0.568(15) 1 d P A 1
H25A H -0.4177 0.4859 0.1371 0.076 Uiso 0.568(15) 1 calc PR A 1
H25B H -0.4565 0.3893 0.1172 0.076 Uiso 0.568(15) 1 calc PR A 1
H25C H -0.3850 0.3834 0.1445 0.076 Uiso 0.568(15) 1 calc PR A 1
C26A C -0.3300(11) 0.503(2) 0.522(2) 0.075(12) Uiso 0.50 1 d P A 1
H26A H -0.3109 0.4563 0.5742 0.113 Uiso 0.50 1 calc PR A 1
H26B H -0.3456 0.5569 0.5564 0.113 Uiso 0.50 1 calc PR A 1
H26C H -0.3006 0.5262 0.4829 0.113 Uiso 0.50 1 calc PR A 1
C18B C -0.4468(13) 0.382(2) 0.4882(14) 0.041(10) Uiso 0.432(15) 1 d PD A 2
C19B C -0.4948(10) 0.3393(17) 0.4391(16) 0.025(6) Uiso 0.432(15) 1 d P A 2
C20B C -0.5005(12) 0.3379(17) 0.330(2) 0.050(8) Uiso 0.432(15) 1 d P A 2
H20B H -0.5332 0.3060 0.2871 0.060 Uiso 0.432(15) 1 calc PR A 2
C21B C -0.4533(13) 0.388(2) 0.2828(19) 0.023(7) Uiso 0.432(15) 1 d P A 2
C22B C -0.4096(10) 0.4298(16) 0.3439(19) 0.026(6) Uiso 0.432(15) 1 d P A 2
H22B H -0.3803 0.4642 0.3163 0.031 Uiso 0.432(15) 1 calc PR A 2
C23B C -0.4053(10) 0.4240(16) 0.4510(17) 0.011(6) Uiso 0.432(15) 1 d P A 2
C24B C -0.5395(10) 0.2905(19) 0.491(2) 0.062(9) Uiso 0.432(15) 1 d P A 2
H24D H -0.5185 0.2571 0.5533 0.093 Uiso 0.432(15) 1 calc PR A 2
H24E H -0.5626 0.2437 0.4439 0.093 Uiso 0.432(15) 1 calc PR A 2
H24F H -0.5667 0.3386 0.5108 0.093 Uiso 0.432(15) 1 calc PR A 2
C25B C -0.4645(10) 0.3826(17) 0.1727(16) 0.047(8) Uiso 0.432(15) 1 d P A 2
H25D H -0.4845 0.4415 0.1433 0.070 Uiso 0.432(15) 1 calc PR A 2
H25E H -0.4901 0.3270 0.1499 0.070 Uiso 0.432(15) 1 calc PR A 2
H25F H -0.4265 0.3753 0.1494 0.070 Uiso 0.432(15) 1 calc PR A 2
C26B C -0.3497(10) 0.4879(16) 0.5136(19) 0.032(7) Uiso 0.50 1 d P A 2
H26D H -0.3610 0.5161 0.5751 0.049 Uiso 0.50 1 calc PR A 2
H26E H -0.3402 0.5395 0.4689 0.049 Uiso 0.50 1 calc PR A 2
H26F H -0.3146 0.4465 0.5345 0.049 Uiso 0.50 1 calc PR A 2
C27 C -0.1826(4) 0.1766(7) 0.7302(6) 0.032(2) Uani 1 1 d U . .
C28 C -0.1818(4) 0.0876(7) 0.6820(7) 0.045(3) Uani 1 1 d . . .
C29 C -0.1375(5) 0.0695(8) 0.6239(8) 0.056(3) Uani 1 1 d U . .
H29A H -0.1356 0.0075 0.5944 0.068 Uiso 1 1 calc R . .
C30 C -0.0976(4) 0.1368(9) 0.6087(8) 0.050(3) Uani 1 1 d . . .
C31 C -0.0991(4) 0.2259(8) 0.6560(9) 0.056(3) Uani 1 1 d . . .
H31A H -0.0707 0.2738 0.6475 0.067 Uiso 1 1 calc R . .
C32 C -0.1410(4) 0.2456(8) 0.7147(7) 0.042(3) Uani 1 1 d . . .
C33 C -0.2255(5) 0.0097(7) 0.6996(8) 0.073(4) Uani 1 1 d . . .
H33A H -0.2173 -0.0089 0.7726 0.109 Uiso 1 1 calc R . .
H33B H -0.2209 -0.0466 0.6571 0.109 Uiso 1 1 calc R . .
H33C H -0.2665 0.0342 0.6804 0.109 Uiso 1 1 calc R . .
C34 C -0.1432(4) 0.3455(7) 0.7592(7) 0.062(3) Uani 1 1 d . . .
H34A H -0.1071 0.3811 0.7520 0.093 Uiso 1 1 calc R . .
H34B H -0.1453 0.3407 0.8324 0.093 Uiso 1 1 calc R . .
H34C H -0.1786 0.3795 0.7219 0.093 Uiso 1 1 calc R . .
C35 C -0.0221(5) 0.1847(8) 0.5183(10) 0.081(4) Uani 1 1 d . . .
H35A H 0.0060 0.2090 0.5798 0.098 Uiso 1 1 calc R . .
H35B H -0.0482 0.2387 0.4885 0.098 Uiso 1 1 calc R . .
C36 C 0.0131(5) 0.1489(8) 0.4393(8) 0.073(3) Uani 1 1 d . . .
H36A H -0.0144 0.1170 0.3818 0.088 Uiso 1 1 calc R . .
H36B H 0.0430 0.1007 0.4719 0.088 Uiso 1 1 calc R . .
C37 C 0.0449(6) 0.2319(9) 0.3974(10) 0.095(4) Uani 1 1 d . . .
H37A H 0.0145 0.2790 0.3645 0.114 Uiso 1 1 calc R . .
H37B H 0.0709 0.2647 0.4562 0.114 Uiso 1 1 calc R . .
C38 C 0.0815(5) 0.2043(9) 0.3223(10) 0.092(4) Uani 1 1 d . . .
H38A H 0.0557 0.1744 0.2614 0.111 Uiso 1 1 calc R . .
H38B H 0.1116 0.1561 0.3537 0.111 Uiso 1 1 calc R . .
C39 C 0.1135(5) 0.2918(9) 0.2876(10) 0.088(4) Uani 1 1 d . B .
H39A H 0.0830 0.3358 0.2487 0.106 Uiso 1 1 calc R . .
H39B H 0.1343 0.3266 0.3496 0.106 Uiso 1 1 calc R . .
C40 C 0.1575(6) 0.2686(10) 0.2224(10) 0.100(5) Uani 1 1 d . . .
H40A H 0.1355 0.2422 0.1561 0.120 Uiso 1 1 calc R B .
H40B H 0.1841 0.2171 0.2570 0.120 Uiso 1 1 calc R . .
C41 C 0.1970(6) 0.3532(8) 0.1984(9) 0.066(3) Uani 1 1 d . B .
C42 C 0.2413(5) 0.3924(9) 0.2720(11) 0.088(4) Uani 1 1 d U B .
H42A H 0.2547 0.3716 0.3412 0.106 Uiso 1 1 calc R . .
C43 C 0.2640(7) 0.4758(10) 0.2180(11) 0.123(6) Uani 1 1 d . B .
H43A H 0.2967 0.5168 0.2447 0.147 Uiso 1 1 calc R . .
C44 C 0.2261(6) 0.4808(9) 0.1183(11) 0.081(4) Uani 1 1 d . B .
H44A H 0.2284 0.5271 0.0663 0.097 Uiso 1 1 calc R . .
C45 C 0.1857(6) 0.4062(10) 0.1110(10) 0.078(4) Uani 1 1 d . B .
H45A H 0.1545 0.3939 0.0533 0.094 Uiso 1 1 calc R . .
C46A C 0.295(2) 0.218(2) 0.116(3) 0.064(13) Uiso 0.39(3) 1 d PD B 1
H46A H 0.2722 0.1608 0.1161 0.076 Uiso 0.39(3) 1 calc PR B 1
C47A C 0.3352(14) 0.268(3) 0.203(3) 0.083(13) Uiso 0.39(3) 1 d PD B 1
H47A H 0.3431 0.2412 0.2710 0.100 Uiso 0.39(3) 1 calc PR B 1
C48A C 0.3616(15) 0.357(3) 0.181(3) 0.117(16) Uiso 0.39(3) 1 d PD B 1
H48A H 0.3827 0.4041 0.2260 0.140 Uiso 0.39(3) 1 calc PR B 1
C49A C 0.3470(18) 0.356(3) 0.070(3) 0.085(13) Uiso 0.39(3) 1 d PD B 1
H49A H 0.3650 0.3959 0.0269 0.103 Uiso 0.39(3) 1 calc PR B 1
C50A C 0.2999(18) 0.282(2) 0.032(3) 0.079(12) Uiso 0.39(3) 1 d PD B 1
H50A H 0.2771 0.2783 -0.0361 0.095 Uiso 0.39(3) 1 calc PR B 1
C46B C 0.2606(17) 0.213(2) 0.076(3) 0.171(15) Uiso 0.61(3) 1 d PD B 2
H46B H 0.2294 0.1692 0.0818 0.205 Uiso 0.61(3) 1 calc PR B 2
C47B C 0.3199(13) 0.235(2) 0.148(3) 0.122(13) Uiso 0.61(3) 1 d PD B 2
H47B H 0.3346 0.1971 0.2075 0.147 Uiso 0.61(3) 1 calc PR B 2
C48B C 0.3528(11) 0.318(2) 0.121(2) 0.103(10) Uiso 0.61(3) 1 d PD B 2
H48B H 0.3884 0.3465 0.1588 0.123 Uiso 0.61(3) 1 calc PR B 2
C49B C 0.3165(12) 0.3462(19) 0.020(2) 0.099(9) Uiso 0.61(3) 1 d PD B 2
H49B H 0.3238 0.3980 -0.0230 0.119 Uiso 0.61(3) 1 calc PR B 2
C50B C 0.2675(14) 0.2784(18) -0.001(2) 0.118(11) Uiso 0.61(3) 1 d PD B 2
H50B H 0.2404 0.2785 -0.0653 0.142 Uiso 0.61(3) 1 calc PR B 2

loop_
_atom_site_aniso_label
_atom_site_aniso_U_11
_atom_site_aniso_U_22
_atom_site_aniso_U_33
_atom_site_aniso_U_23
_atom_site_aniso_U_13
_atom_site_aniso_U_12
Fe1 0.1027(15) 0.0729(14) 0.0876(15) 0.0004(13) 0.0227(11) 0.0004(12)
O1 0.081(5) 0.057(6) 0.084(6) 0.005(5) 0.046(5) 0.021(4)
N1 0.050(5) 0.022(5) 0.043(6) 0.000(4) -0.012(4) 0.012(4)
N2 0.037(5) 0.018(4) 0.025(5) -0.001(4) -0.004(4) 0.003(4)
C1 0.071(8) 0.054(8) 0.052(8) -0.019(6) -0.003(7) 0.033(6)
C2 0.055(7) 0.033(6) 0.030(7) -0.006(6) -0.014(6) 0.008(5)
C3 0.076(9) 0.067(9) 0.040(8) -0.014(6) 0.000(7) 0.028(7)
C4 0.030(6) 0.039(7) 0.027(6) -0.005(5) 0.001(5) 0.007(5)
C5 0.041(6) 0.032(7) 0.027(6) -0.002(5) -0.007(5) 0.000(5)
C6 0.043(6) 0.033(7) 0.022(6) 0.000(5) -0.019(5) -0.001(5)
C7 0.055(7) 0.018(6) 0.014(5) 0.004(5) -0.001(5) 0.003(5)
C8 0.034(4) 0.017(4) 0.027(4) 0.013(4) -0.003(4) 0.002(4)
C9 0.052(6) 0.046(6) 0.037(6) 0.023(5) 0.015(5) 0.011(5)
C10 0.055(7) 0.087(9) 0.057(8) 0.034(7) 0.021(6) 0.032(7)
C11 0.043(6) 0.040(6) 0.055(6) 0.020(5) 0.008(5) 0.018(5)
C12 0.063(8) 0.087(10) 0.103(11) 0.064(9) 0.033(8) 0.046(7)
C13 0.055(6) 0.065(7) 0.077(7) 0.033(6) -0.001(6) 0.030(5)
C14 0.046(7) 0.044(8) 0.063(8) 0.027(6) -0.007(6) 0.018(6)
C15 0.028(6) 0.025(6) 0.041(7) 0.015(5) -0.001(5) 0.003(5)
C16 0.036(6) 0.016(5) 0.026(6) 0.006(5) -0.002(5) -0.002(5)
C17 0.028(4) 0.021(4) 0.027(5) -0.012(4) -0.008(4) 0.000(4)
C27 0.045(5) 0.033(6) 0.015(5) -0.001(4) 0.001(4) 0.008(5)
C28 0.067(7) 0.036(7) 0.035(6) 0.004(6) 0.014(6) 0.023(6)
C29 0.067(6) 0.046(6) 0.057(6) -0.011(5) 0.014(6) 0.023(5)
C30 0.041(7) 0.060(9) 0.055(8) 0.013(7) 0.021(6) 0.013(6)
C31 0.056(8) 0.035(8) 0.076(9) 0.004(7) 0.008(7) 0.013(6)
C32 0.054(7) 0.044(8) 0.032(6) 0.001(6) 0.019(6) 0.012(6)
C33 0.107(9) 0.037(8) 0.081(9) -0.009(6) 0.035(8) -0.004(7)
C34 0.089(8) 0.046(8) 0.057(8) -0.012(7) 0.029(6) -0.024(6)
C35 0.085(9) 0.067(9) 0.107(11) -0.001(8) 0.055(8) 0.004(7)
C36 0.076(8) 0.072(9) 0.084(9) 0.002(8) 0.045(7) 0.006(7)
C37 0.121(11) 0.078(11) 0.102(11) -0.008(9) 0.065(9) -0.007(8)
C38 0.115(11) 0.068(10) 0.113(11) 0.045(8) 0.068(9) 0.025(8)
C39 0.105(10) 0.084(11) 0.084(10) 0.010(8) 0.037(9) 0.016(8)
C40 0.136(13) 0.096(12) 0.078(10) 0.006(9) 0.044(9) 0.012(10)
C41 0.116(10) 0.036(8) 0.044(8) 0.011(7) 0.016(8) -0.009(8)
C42 0.098(7) 0.072(8) 0.095(8) -0.021(7) 0.020(7) -0.036(6)
C43 0.231(18) 0.068(11) 0.061(11) -0.026(9) 0.010(12) -0.049(11)
C44 0.116(11) 0.057(10) 0.076(11) 0.032(8) 0.032(9) 0.017(8)
C45 0.094(10) 0.067(10) 0.063(9) 0.032(8) -0.007(8) -0.006(8)

loop_
_atom_type_symbol
_atom_type_description
_atom_type_scat_dispersion_real
_atom_type_scat_dispersion_imag
_atom_type_scat_source
C C 0.0033 0.0016 'International Tables Vol C Tables 4.2.6.8 and 6.1.1.4'
H H 0.0000 0.0000 'International Tables Vol C Tables 4.2.6.8 and 6.1.1.4'
N N 0.0061 0.0033 'International Tables Vol C Tables 4.2.6.8 and 6.1.1.4'
O O 0.0106 0.0060 'International Tables Vol C Tables 4.2.6.8 and 6.1.1.4'
Fe Fe 0.3463 0.8444 'International Tables Vol C Tables 4.2.6.8 and 6.1.1.4'

loop_
_geom_angle_atom_site_label_1
_geom_angle_atom_site_label_2
_geom_angle_atom_site_label_3
_geom_angle
_geom_angle_site_symmetry_1
_geom_angle_site_symmetry_3
_geom_angle_publ_flag
C41 Fe1 C50A 138.6(12) . . ?
C41 Fe1 C47A 117.5(10) . . ?
C50A Fe1 C47A 69.8(14) . . ?
C41 Fe1 C45 40.2(4) . . ?
C50A Fe1 C45 121.6(13) . . ?
C47A Fe1 C45 157.1(10) . . ?
C41 Fe1 C47B 120.5(9) . . ?
C50A Fe1 C47B 49.1(14) . . ?
C47A Fe1 C47B 25.2(10) . . ?
C45 Fe1 C47B 147.3(11) . . ?
C41 Fe1 C46A 111.6(12) . . ?
C50A Fe1 C46A 42.8(8) . . ?
C47A Fe1 C46A 44.0(9) . . ?
C45 Fe1 C46A 128.8(14) . . ?
C47B Fe1 C46A 19.6(10) . . ?
C41 Fe1 C44 68.6(5) . . ?
C50A Fe1 C44 125.2(11) . . ?
C47A Fe1 C44 152.6(12) . . ?
C45 Fe1 C44 40.2(4) . . ?
C47B Fe1 C44 170.9(9) . . ?
C46A Fe1 C44 162.6(12) . . ?
C41 Fe1 C43 69.8(5) . . ?
C50A Fe1 C43 148.8(11) . . ?
C47A Fe1 C43 113.0(12) . . ?
C45 Fe1 C43 68.7(6) . . ?
C47B Fe1 C43 138.2(13) . . ?
C46A Fe1 C43 156.0(12) . . ?
C44 Fe1 C43 41.4(5) . . ?
C41 Fe1 C48B 158.5(8) . . ?
C50A Fe1 C48B 46.7(13) . . ?
C47A Fe1 C48B 41.1(11) . . ?
C45 Fe1 C48B 161.2(9) . . ?
C47B Fe1 C48B 42.1(7) . . ?
C46A Fe1 C48B 56.2(14) . . ?
C44 Fe1 C48B 128.9(8) . . ?
C43 Fe1 C48B 113.6(10) . . ?
C41 Fe1 C42 40.0(4) . . ?
C50A Fe1 C42 164.5(11) . . ?
C47A Fe1 C42 97.1(12) . . ?
C45 Fe1 C42 67.9(5) . . ?
C47B Fe1 C42 115.9(12) . . ?
C46A Fe1 C42 121.9(10) . . ?
C44 Fe1 C42 70.2(5) . . ?
C43 Fe1 C42 43.3(4) . . ?
C48B Fe1 C42 127.4(10) . . ?
C41 Fe1 C49B 155.9(9) . . ?
C50A Fe1 C49B 28.1(10) . . ?
C47A Fe1 C49B 80.0(11) . . ?
C45 Fe1 C49B 119.8(8) . . ?
C47B Fe1 C49B 67.9(11) . . ?
C46A Fe1 C49B 68.3(11) . . ?
C44 Fe1 C49B 104.1(8) . . ?
C43 Fe1 C49B 120.8(9) . . ?
C48B Fe1 C49B 42.1(7) . . ?
C42 Fe1 C49B 161.3(9) . . ?
C41 Fe1 C48A 141.3(12) . . ?
C50A Fe1 C48A 73.0(14) . . ?
C47A Fe1 C48A 41.2(8) . . ?
C45 Fe1 C48A 155.9(12) . . ?
C47B Fe1 C48A 56.8(13) . . ?
C46A Fe1 C48A 75.3(14) . . ?
C44 Fe1 C48A 116.1(12) . . ?
C43 Fe1 C48A 89.2(14) . . ?
C48B Fe1 C48A 26.4(11) . . ?
C42 Fe1 C48A 102.9(13) . . ?
C49B Fe1 C48A 62.8(10) . . ?
C30 O1 C35 116.4(9) . . ?
C14 N1 C15 117.8(8) . . ?
C17 N2 C16 119.3(8) . . ?
C2 C1 C3 117.8(9) . 3_557 ?
C3 C2 C1 120.6(9) . . ?
C3 C2 C4 123.0(10) . . ?
C1 C2 C4 116.2(9) . . ?
C2 C3 C1 121.5(10) . 3_557 ?
C5 C4 C2 175.2(10) . . ?
C4 C5 C6 172.1(10) . . ?
C7 C6 C17 117.2(8) . . ?
C7 C6 C5 124.6(8) . . ?
C17 C6 C5 118.2(9) . . ?
C8 C7 C6 119.2(8) . . ?
C7 C8 C9 121.8(9) . . ?
C7 C8 C16 120.0(8) . . ?
C9 C8 C16 118.2(8) . . ?
C10 C9 C8 121.9(9) . . ?
C9 C10 C11 120.4(10) . . ?
C15 C11 C12 116.4(10) . . ?
C15 C11 C10 120.1(9) . . ?
C12 C11 C10 123.5(10) . . ?
C13 C12 C11 120.7(11) . . ?
C12 C13 C14 119.4(10) . . ?
N1 C14 C13 123.2(10) . . ?
N1 C14 C18B 121.0(14) . . ?
C13 C14 C18B 114.9(14) . . ?
N1 C14 C18A 109.9(12) . . ?
C13 C14 C18A 126.7(12) . . ?
N1 C15 C11 122.5(8) . . ?
N1 C15 C16 116.5(8) . . ?
C11 C15 C16 120.9(9) . . ?
N2 C16 C15 121.4(8) . . ?
N2 C16 C8 120.2(8) . . ?
C15 C16 C8 118.3(8) . . ?
N2 C17 C6 123.9(8) . . ?
N2 C17 C27 117.8(8) . . ?
C6 C17 C27 118.3(8) . . ?
C23A C18A C19A 112.5(17) . . ?
C23A C18A C14 123.7(15) . . ?
C19A C18A C14 124(2) . . ?
C20A C19A C18A 125(2) . . ?
C20A C19A C24A 117(2) . . ?
C18A C19A C24A 118(2) . . ?
C19A C20A C21A 117.0(18) . . ?
C22A C21A C20A 124.6(19) . . ?
C22A C21A C25A 118.7(18) . . ?
C20A C21A C25A 116.7(17) . . ?
C21A C22A C23A 118(2) . . ?
C22A C23A C18A 122.8(18) . . ?
C22A C23A C26A 115.6(18) . . ?
C18A C23A C26A 121.3(18) . . ?
C23B C18B C19B 129(2) . . ?
C23B C18B C14 106(2) . . ?
C19B C18B C14 125(2) . . ?
C18B C19B C20B 114(2) . . ?
C18B C19B C24B 124(2) . . ?
C20B C19B C24B 122(2) . . ?
C19B C20B C21B 119(2) . . ?
C22B C21B C25B 129(3) . . ?
C22B C21B C20B 118(2) . . ?
C25B C21B C20B 113(2) . . ?
C21B C22B C23B 120(2) . . ?
C18B C23B C22B 120(2) . . ?
C18B C23B C26B 127(2) . . ?
C22B C23B C26B 112(2) . . ?
C32 C27 C28 118.3(9) . . ?
C32 C27 C17 118.6(8) . . ?
C28 C27 C17 123.1(9) . . ?
C27 C28 C29 119.0(10) . . ?
C27 C28 C33 119.6(9) . . ?
C29 C28 C33 121.3(9) . . ?
C30 C29 C28 122.5(10) . . ?
C29 C30 O1 116.0(11) . . ?
C29 C30 C31 118.2(9) . . ?
O1 C30 C31 125.8(10) . . ?
C32 C31 C30 121.0(10) . . ?
C31 C32 C27 121.0(10) . . ?
C31 C32 C34 118.9(10) . . ?
C27 C32 C34 120.0(8) . . ?
O1 C35 C36 111.4(9) . . ?
C35 C36 C37 110.8(10) . . ?
C38 C37 C36 115.0(10) . . ?
C37 C38 C39 111.2(11) . . ?
C40 C39 C38 114.7(11) . . ?
C39 C40 C41 116.2(11) . . ?
C45 C41 C42 112.3(12) . . ?
C45 C41 C40 124.5(12) . . ?
C42 C41 C40 122.3(11) . . ?
C45 C41 Fe1 71.9(7) . . ?
C42 C41 Fe1 74.4(8) . . ?
C40 C41 Fe1 130.2(8) . . ?
C41 C42 C43 104.1(12) . . ?
C41 C42 Fe1 65.6(7) . . ?
C43 C42 Fe1 67.2(7) . . ?
C44 C43 C42 105.8(12) . . ?
C44 C43 Fe1 69.1(7) . . ?
C42 C43 Fe1 69.4(7) . . ?
C45 C44 C43 107.6(12) . . ?
C45 C44 Fe1 68.8(7) . . ?
C43 C44 Fe1 69.5(7) . . ?
C41 C45 C44 109.8(12) . . ?
C41 C45 Fe1 67.9(7) . . ?
C44 C45 Fe1 71.0(7) . . ?
C50A C46A C47A 100(3) . . ?
C50A C46A Fe1 67.2(19) . . ?
C47A C46A Fe1 67.4(16) . . ?
C48A C47A C46A 117(3) . . ?
C48A C47A Fe1 73(2) . . ?
C46A C47A Fe1 68.6(16) . . ?
C49A C48A C47A 100(3) . . ?
C49A C48A Fe1 73.1(19) . . ?
C47A C48A Fe1 65.4(19) . . ?
C48A C49A C50A 111(3) . . ?
C48A C49A Fe1 67.7(19) . . ?
C50A C49A Fe1 61.7(17) . . ?
C46A C50A C49A 109(3) . . ?
C46A C50A Fe1 70.0(19) . . ?
C49A C50A Fe1 76.1(19) . . ?
C50B C46B C47B 96(3) . . ?
C50B C46B Fe1 70.8(18) . . ?
C47B C46B Fe1 64.7(15) . . ?
C48B C47B C46B 116(3) . . ?
C48B C47B Fe1 70.5(16) . . ?
C46B C47B Fe1 71.7(16) . . ?
C47B C48B C49B 102(2) . . ?
C47B C48B Fe1 67.3(16) . . ?
C49B C48B Fe1 70.6(13) . . ?
C50B C49B C48B 106(2) . . ?
C50B C49B Fe1 70.5(14) . . ?
C48B C49B Fe1 67.3(13) . . ?
C46B C50B C49B 119(3) . . ?
C46B C50B Fe1 70.4(18) . . ?
C49B C50B Fe1 69.2(13) . . ?

loop_
_geom_bond_atom_site_label_1
_geom_bond_atom_site_label_2
_geom_bond_distance
_geom_bond_site_symmetry_2
_geom_bond_publ_flag
Fe1 C41 1.941(12) . ?
Fe1 C50A 1.96(3) . ?
Fe1 C47A 1.98(3) . ?
Fe1 C45 1.991(12) . ?
Fe1 C47B 2.00(3) . ?
Fe1 C46A 2.00(3) . ?
Fe1 C44 2.018(12) . ?
Fe1 C43 2.022(13) . ?
Fe1 C48B 2.04(2) . ?
Fe1 C42 2.053(13) . ?
Fe1 C49B 2.09(2) . ?
Fe1 C48A 2.09(3) . ?
O1 C30 1.361(10) . ?
O1 C35 1.430(11) . ?
N1 C14 1.328(10) . ?
N1 C15 1.365(10) . ?
N2 C17 1.310(9) . ?
N2 C16 1.343(9) . ?
C1 C2 1.423(12) . ?
C1 C3 1.425(12) 3_557 ?
C2 C3 1.348(12) . ?
C2 C4 1.454(12) . ?
C3 C1 1.425(12) 3_557 ?
C4 C5 1.160(10) . ?
C5 C6 1.452(12) . ?
C6 C7 1.384(11) . ?
C6 C17 1.433(11) . ?
C7 C8 1.370(10) . ?
C8 C9 1.420(11) . ?
C8 C16 1.440(10) . ?
C9 C10 1.356(11) . ?
C10 C11 1.405(12) . ?
C11 C15 1.386(11) . ?
C11 C12 1.398(12) . ?
C12 C13 1.353(14) . ?
C13 C14 1.352(13) . ?
C14 C18B 1.493(17) . ?
C14 C18A 1.553(16) . ?
C15 C16 1.421(10) . ?
C17 C27 1.470(11) . ?
C18A C23A 1.45(3) . ?
C18A C19A 1.47(3) . ?
C19A C20A 1.37(3) . ?
C19A C24A 1.54(3) . ?
C20A C21A 1.41(3) . ?
C21A C22A 1.33(3) . ?
C21A C25A 1.54(2) . ?
C22A C23A 1.43(2) . ?
C23A C26A 1.55(3) . ?
C18B C23B 1.29(4) . ?
C18B C19B 1.30(3) . ?
C19B C20B 1.43(3) . ?
C19B C24B 1.50(3) . ?
C20B C21B 1.51(4) . ?
C21B C22B 1.29(3) . ?
C21B C25B 1.43(3) . ?
C22B C23B 1.40(3) . ?
C23B C26B 1.63(3) . ?
C27 C32 1.392(11) . ?
C27 C28 1.392(11) . ?
C28 C29 1.405(12) . ?
C28 C33 1.520(12) . ?
C29 C30 1.347(12) . ?
C30 C31 1.390(13) . ?
C31 C32 1.371(12) . ?
C32 C34 1.511(12) . ?
C35 C36 1.520(12) . ?
C36 C37 1.524(13) . ?
C37 C38 1.468(13) . ?
C38 C39 1.531(15) . ?
C39 C40 1.479(13) . ?
C40 C41 1.550(15) . ?
C41 C45 1.351(13) . ?
C41 C42 1.370(14) . ?
C42 C43 1.505(16) . ?
C43 C44 1.428(15) . ?
C44 C45 1.377(14) . ?
C46A C50A 1.44(3) . ?
C46A C47A 1.49(3) . ?
C47A C48A 1.44(3) . ?
C48A C49A 1.43(3) . ?
C49A C50A 1.49(3) . ?
C46B C50B 1.39(2) . ?
C46B C47B 1.52(3) . ?
C47B C48B 1.45(2) . ?
C48B C49B 1.48(2) . ?
C49B C50B 1.44(2) . ?

loop_
_geom_torsion_atom_site_label_1
_geom_torsion_atom_site_label_2
_geom_torsion_atom_site_label_3
_geom_torsion_atom_site_label_4
_geom_torsion
_geom_torsion_site_symmetry_1
_geom_torsion_site_symmetry_2
_geom_torsion_site_symmetry_3
_geom_torsion_site_symmetry_4
_geom_torsion_publ_flag
C3 C1 C2 C3 -0.7(17) 3_557 . . . ?
C3 C1 C2 C4 175.8(9) 3_557 . . . ?
C1 C2 C3 C1 0.8(18) . . . 3_557 ?
C4 C2 C3 C1 -175.5(9) . . . 3_557 ?
C17 C6 C7 C8 2.8(12) . . . . ?
C5 C6 C7 C8 -179.4(8) . . . . ?
C6 C7 C8 C9 -179.2(8) . . . . ?
C6 C7 C8 C16 1.4(12) . . . . ?
C7 C8 C9 C10 -179.0(9) . . . . ?
C16 C8 C9 C10 0.4(13) . . . . ?
C8 C9 C10 C11 1.6(16) . . . . ?
C9 C10 C11 C15 -1.2(16) . . . . ?
C9 C10 C11 C12 176.9(10) . . . . ?
C15 C11 C12 C13 -1.9(16) . . . . ?
C10 C11 C12 C13 179.9(11) . . . . ?
C11 C12 C13 C14 -0.6(18) . . . . ?
C15 N1 C14 C13 -0.6(15) . . . . ?
C15 N1 C14 C18B -169.1(16) . . . . ?
C15 N1 C14 C18A 173.7(12) . . . . ?
C12 C13 C14 N1 2.0(18) . . . . ?
C12 C13 C14 C18B 171.1(16) . . . . ?
C12 C13 C14 C18A -171.3(15) . . . . ?
C14 N1 C15 C11 -2.1(13) . . . . ?
C14 N1 C15 C16 -179.5(8) . . . . ?
C12 C11 C15 N1 3.3(14) . . . . ?
C10 C11 C15 N1 -178.5(9) . . . . ?
C12 C11 C15 C16 -179.4(9) . . . . ?
C10 C11 C15 C16 -1.2(14) . . . . ?
C17 N2 C16 C15 -179.3(8) . . . . ?
C17 N2 C16 C8 0.9(12) . . . . ?
N1 C15 C16 N2 0.7(12) . . . . ?
C11 C15 C16 N2 -176.7(8) . . . . ?
N1 C15 C16 C8 -179.4(7) . . . . ?
C11 C15 C16 C8 3.1(12) . . . . ?
C7 C8 C16 N2 -3.5(12) . . . . ?
C9 C8 C16 N2 177.1(7) . . . . ?
C7 C8 C16 C15 176.7(8) . . . . ?
C9 C8 C16 C15 -2.7(12) . . . . ?
C16 N2 C17 C6 3.7(12) . . . . ?
C16 N2 C17 C27 -173.3(7) . . . . ?
C7 C6 C17 N2 -5.6(13) . . . . ?
C5 C6 C17 N2 176.3(8) . . . . ?
C7 C6 C17 C27 171.3(8) . . . . ?
C5 C6 C17 C27 -6.7(12) . . . . ?
N1 C14 C18A C23A -62.7(19) . . . . ?
C13 C14 C18A C23A 111.3(19) . . . . ?
C18B C14 C18A C23A 168(6) . . . . ?
N1 C14 C18A C19A 114.0(18) . . . . ?
C13 C14 C18A C19A -72(2) . . . . ?
C18B C14 C18A C19A -15(4) . . . . ?
C23A C18A C19A C20A -1(3) . . . . ?
C14 C18A C19A C20A -177.9(17) . . . . ?
C23A C18A C19A C24A 177.3(16) . . . . ?
C14 C18A C19A C24A 0(3) . . . . ?
C18A C19A C20A C21A 2(3) . . . . ?
C24A C19A C20A C21A -175.9(15) . . . . ?
C19A C20A C21A C22A -1(3) . . . . ?
C19A C20A C21A C25A 177.7(16) . . . . ?
C20A C21A C22A C23A -2(3) . . . . ?
C25A C21A C22A C23A 179.6(16) . . . . ?
C21A C22A C23A C18A 3(3) . . . . ?
C21A C22A C23A C26A 177.1(18) . . . . ?
C19A C18A C23A C22A -2(2) . . . . ?
C14 C18A C23A C22A 175.0(17) . . . . ?
C19A C18A C23A C26A -175.3(18) . . . . ?
C14 C18A C23A C26A 2(3) . . . . ?
N1 C14 C18B C23B -63(2) . . . . ?
C13 C14 C18B C23B 127.7(17) . . . . ?
C18A C14 C18B C23B -4(4) . . . . ?
N1 C14 C18B C19B 113(3) . . . . ?
C13 C14 C18B C19B -57(3) . . . . ?
C18A C14 C18B C19B 171(7) . . . . ?
C23B C18B C19B C20B 2(4) . . . . ?
C14 C18B C19B C20B -173(2) . . . . ?
C23B C18B C19B C24B 179(2) . . . . ?
C14 C18B C19B C24B 4(4) . . . . ?
C18B C19B C20B C21B -3(3) . . . . ?
C24B C19B C20B C21B -179.6(19) . . . . ?
C19B C20B C21B C22B 1(3) . . . . ?
C19B C20B C21B C25B -179(2) . . . . ?
C25B C21B C22B C23B -177(2) . . . . ?
C20B C21B C22B C23B 3(3) . . . . ?
C19B C18B C23B C22B 2(4) . . . . ?
C14 C18B C23B C22B 177.1(19) . . . . ?
C19B C18B C23B C26B 172(2) . . . . ?
C14 C18B C23B C26B -12(3) . . . . ?
C21B C22B C23B C18B -4(3) . . . . ?
C21B C22B C23B C26B -175.8(19) . . . . ?
N2 C17 C27 C32 83.6(10) . . . . ?
C6 C17 C27 C32 -93.5(10) . . . . ?
N2 C17 C27 C28 -92.9(11) . . . . ?
C6 C17 C27 C28 89.9(10) . . . . ?
C32 C27 C28 C29 3.0(13) . . . . ?
C17 C27 C28 C29 179.5(9) . . . . ?
C32 C27 C28 C33 178.4(8) . . . . ?
C17 C27 C28 C33 -5.0(13) . . . . ?
C27 C28 C29 C30 -3.5(15) . . . . ?
C33 C28 C29 C30 -178.8(9) . . . . ?
C28 C29 C30 O1 -178.5(8) . . . . ?
C28 C29 C30 C31 2.7(15) . . . . ?
C35 O1 C30 C29 170.2(9) . . . . ?
C35 O1 C30 C31 -11.2(14) . . . . ?
C29 C30 C31 C32 -1.5(15) . . . . ?
O1 C30 C31 C32 179.8(9) . . . . ?
C30 C31 C32 C27 1.2(15) . . . . ?
C30 C31 C32 C34 -176.4(9) . . . . ?
C28 C27 C32 C31 -1.9(14) . . . . ?
C17 C27 C32 C31 -178.6(9) . . . . ?
C28 C27 C32 C34 175.6(8) . . . . ?
C17 C27 C32 C34 -1.1(13) . . . . ?
C30 O1 C35 C36 -171.5(9) . . . . ?
O1 C35 C36 C37 172.8(10) . . . . ?
C35 C36 C37 C38 178.5(11) . . . . ?
C36 C37 C38 C39 -177.9(10) . . . . ?
C37 C38 C39 C40 172.4(11) . . . . ?
C38 C39 C40 C41 -171.7(11) . . . . ?
C39 C40 C41 C45 -97.1(15) . . . . ?
C39 C40 C41 C42 71.2(16) . . . . ?
C39 C40 C41 Fe1 167.9(10) . . . . ?
C50A Fe1 C41 C45 -83.4(19) . . . . ?
C47A Fe1 C41 C45 -173.4(14) . . . . ?
C47B Fe1 C41 C45 -144.6(16) . . . . ?
C46A Fe1 C41 C45 -125.2(14) . . . . ?
C44 Fe1 C41 C45 36.1(7) . . . . ?
C43 Fe1 C41 C45 80.5(8) . . . . ?
C48B Fe1 C41 C45 -176(3) . . . . ?
C42 Fe1 C41 C45 120.4(11) . . . . ?
C49B Fe1 C41 C45 -40(2) . . . . ?
C48A Fe1 C41 C45 141.6(19) . . . . ?
C50A Fe1 C41 C42 156.2(18) . . . . ?
C47A Fe1 C41 C42 66.3(15) . . . . ?
C45 Fe1 C41 C42 -120.4(11) . . . . ?
C47B Fe1 C41 C42 95.0(16) . . . . ?
C46A Fe1 C41 C42 114.4(14) . . . . ?
C44 Fe1 C41 C42 -84.3(8) . . . . ?
C43 Fe1 C41 C42 -39.9(8) . . . . ?
C48B Fe1 C41 C42 63(3) . . . . ?
C49B Fe1 C41 C42 -160.8(19) . . . . ?
C48A Fe1 C41 C42 21(2) . . . . ?
C50A Fe1 C41 C40 37(2) . . . . ?
C47A Fe1 C41 C40 -53.1(18) . . . . ?
C45 Fe1 C41 C40 120.3(15) . . . . ?
C47B Fe1 C41 C40 -24.4(19) . . . . ?
C46A Fe1 C41 C40 -4.9(17) . . . . ?
C44 Fe1 C41 C40 156.4(13) . . . . ?
C43 Fe1 C41 C40 -159.2(13) . . . . ?
C48B Fe1 C41 C40 -56(3) . . . . ?
C42 Fe1 C41 C40 -119.3(15) . . . . ?
C49B Fe1 C41 C40 80(2) . . . . ?
C48A Fe1 C41 C40 -98(2) . . . . ?
C45 C41 C42 C43 -5.9(15) . . . . ?
C40 C41 C42 C43 -175.5(11) . . . . ?
Fe1 C41 C42 C43 56.5(9) . . . . ?
C45 C41 C42 Fe1 -62.4(9) . . . . ?
C40 C41 C42 Fe1 128.1(11) . . . . ?
C50A Fe1 C42 C41 -94(5) . . . . ?
C47A Fe1 C42 C41 -125.1(12) . . . . ?
C45 Fe1 C42 C41 36.9(7) . . . . ?
C47B Fe1 C42 C41 -107.4(13) . . . . ?
C46A Fe1 C42 C41 -86.0(18) . . . . ?
C44 Fe1 C42 C41 80.0(8) . . . . ?
C43 Fe1 C42 C41 118.8(12) . . . . ?
C48B Fe1 C42 C41 -155.6(11) . . . . ?
C49B Fe1 C42 C41 155(2) . . . . ?
C48A Fe1 C42 C41 -166.6(12) . . . . ?
C41 Fe1 C42 C43 -118.8(12) . . . . ?
C50A Fe1 C42 C43 147(5) . . . . ?
C47A Fe1 C42 C43 116.2(13) . . . . ?
C45 Fe1 C42 C43 -81.9(9) . . . . ?
C47B Fe1 C42 C43 133.8(13) . . . . ?
C46A Fe1 C42 C43 155.2(17) . . . . ?
C44 Fe1 C42 C43 -38.8(8) . . . . ?
C48B Fe1 C42 C43 85.6(13) . . . . ?
C49B Fe1 C42 C43 36(3) . . . . ?
C48A Fe1 C42 C43 74.7(13) . . . . ?
C41 C42 C43 C44 4.5(14) . . . . ?
Fe1 C42 C43 C44 59.9(9) . . . . ?
C41 C42 C43 Fe1 -55.4(9) . . . . ?
C41 Fe1 C43 C44 -80.2(8) . . . . ?
C50A Fe1 C43 C44 79(3) . . . . ?
C47A Fe1 C43 C44 167.6(12) . . . . ?
C45 Fe1 C43 C44 -37.1(7) . . . . ?
C47B Fe1 C43 C44 166.2(13) . . . . ?
C46A Fe1 C43 C44 -178(3) . . . . ?
C48B Fe1 C43 C44 122.7(11) . . . . ?
C42 Fe1 C43 C44 -117.1(12) . . . . ?
C49B Fe1 C43 C44 75.8(12) . . . . ?
C48A Fe1 C43 C44 133.0(12) . . . . ?
C41 Fe1 C43 C42 36.9(7) . . . . ?
C50A Fe1 C43 C42 -164(2) . . . . ?
C47A Fe1 C43 C42 -75.3(13) . . . . ?
C45 Fe1 C43 C42 80.0(8) . . . . ?
C47B Fe1 C43 C42 -76.7(16) . . . . ?
C46A Fe1 C43 C42 -61(3) . . . . ?
C44 Fe1 C43 C42 117.1(12) . . . . ?
C48B Fe1 C43 C42 -120.2(11) . . . . ?
C49B Fe1 C43 C42 -167.2(11) . . . . ?
C48A Fe1 C43 C42 -109.9(13) . . . . ?
C42 C43 C44 C45 -1.6(15) . . . . ?
Fe1 C43 C44 C45 58.4(9) . . . . ?
C42 C43 C44 Fe1 -60.1(8) . . . . ?
C41 Fe1 C44 C45 -36.1(7) . . . . ?
C50A Fe1 C44 C45 99.0(16) . . . . ?
C47A Fe1 C44 C45 -145(2) . . . . ?
C47B Fe1 C44 C45 148(8) . . . . ?
C46A Fe1 C44 C45 58(4) . . . . ?
C43 Fe1 C44 C45 -119.5(12) . . . . ?
C48B Fe1 C44 C45 158.5(13) . . . . ?
C42 Fe1 C44 C45 -78.9(8) . . . . ?
C49B Fe1 C44 C45 119.7(11) . . . . ?
C48A Fe1 C44 C45 -174.0(15) . . . . ?
C41 Fe1 C44 C43 83.3(8) . . . . ?
C50A Fe1 C44 C43 -141.5(16) . . . . ?
C47A Fe1 C44 C43 -25(2) . . . . ?
C45 Fe1 C44 C43 119.5(12) . . . . ?
C47B Fe1 C44 C43 -92(8) . . . . ?
C46A Fe1 C44 C43 177(4) . . . . ?
C48B Fe1 C44 C43 -82.1(14) . . . . ?
C42 Fe1 C44 C43 40.5(8) . . . . ?
C49B Fe1 C44 C43 -120.8(11) . . . . ?
C48A Fe1 C44 C43 -54.5(15) . . . . ?
C42 C41 C45 C44 5.2(16) . . . . ?
C40 C41 C45 C44 174.5(11) . . . . ?
Fe1 C41 C45 C44 -58.7(9) . . . . ?
C42 C41 C45 Fe1 63.9(9) . . . . ?
C40 C41 C45 Fe1 -126.8(11) . . . . ?
C43 C44 C45 C41 -1.9(16) . . . . ?
Fe1 C44 C45 C41 56.9(9) . . . . ?
C43 C44 C45 Fe1 -58.8(9) . . . . ?
C50A Fe1 C45 C41 129.5(13) . . . . ?
C47A Fe1 C45 C41 15(3) . . . . ?
C47B Fe1 C45 C41 67(2) . . . . ?
C46A Fe1 C45 C41 77.2(14) . . . . ?
C44 Fe1 C45 C41 -121.7(11) . . . . ?
C43 Fe1 C45 C41 -83.5(8) . . . . ?
C48B Fe1 C45 C41 176(3) . . . . ?
C42 Fe1 C45 C41 -36.7(7) . . . . ?
C49B Fe1 C45 C41 162.3(11) . . . . ?
C48A Fe1 C45 C41 -108(3) . . . . ?
C41 Fe1 C45 C44 121.7(11) . . . . ?
C50A Fe1 C45 C44 -108.8(13) . . . . ?
C47A Fe1 C45 C44 137(3) . . . . ?
C47B Fe1 C45 C44 -171(2) . . . . ?
C46A Fe1 C45 C44 -161.1(13) . . . . ?
C43 Fe1 C45 C44 38.2(7) . . . . ?
C48B Fe1 C45 C44 -63(3) . . . . ?
C42 Fe1 C45 C44 85.0(8) . . . . ?
C49B Fe1 C45 C44 -76.0(12) . . . . ?
C48A Fe1 C45 C44 13(3) . . . . ?
C41 Fe1 C46A C50A 139(2) . . . . ?
C47A Fe1 C46A C50A -113(3) . . . . ?
C45 Fe1 C46A C50A 97(2) . . . . ?
C47B Fe1 C46A C50A -99(5) . . . . ?
C44 Fe1 C46A C50A 52(5) . . . . ?
C43 Fe1 C46A C50A -132(3) . . . . ?
C48B Fe1 C46A C50A -61(2) . . . . ?
C42 Fe1 C46A C50A -177.0(18) . . . . ?
C49B Fe1 C46A C50A -14.6(18) . . . . ?
C48A Fe1 C46A C50A -81(2) . . . . ?
C41 Fe1 C46A C47A -107.8(18) . . . . ?
C50A Fe1 C46A C47A 113(3) . . . . ?
C45 Fe1 C46A C47A -150.3(16) . . . . ?
C47B Fe1 C46A C47A 13(4) . . . . ?
C44 Fe1 C46A C47A 165(3) . . . . ?
C43 Fe1 C46A C47A -19(4) . . . . ?
C48B Fe1 C46A C47A 52.2(18) . . . . ?
C42 Fe1 C46A C47A -64(2) . . . . ?
C49B Fe1 C46A C47A 98.2(19) . . . . ?
C48A Fe1 C46A C47A 32.0(17) . . . . ?
C50A C46A C47A C48A 3(4) . . . . ?
Fe1 C46A C47A C48A -57(3) . . . . ?
C50A C46A C47A Fe1 60(2) . . . . ?
C41 Fe1 C47A C48A -138(2) . . . . ?
C50A Fe1 C47A C48A 87(2) . . . . ?
C45 Fe1 C47A C48A -149(3) . . . . ?
C47B Fe1 C47A C48A 118(4) . . . . ?
C46A Fe1 C47A C48A 129(3) . . . . ?
C44 Fe1 C47A C48A -42(3) . . . . ?
C43 Fe1 C47A C48A -59(2) . . . . ?
C48B Fe1 C47A C48A 41(2) . . . . ?
C42 Fe1 C47A C48A -101(2) . . . . ?
C49B Fe1 C47A C48A 59.8(19) . . . . ?
C41 Fe1 C47A C46A 93(2) . . . . ?
C50A Fe1 C47A C46A -41.9(16) . . . . ?
C45 Fe1 C47A C46A 82(4) . . . . ?
C47B Fe1 C47A C46A -11(3) . . . . ?
C44 Fe1 C47A C46A -170.5(18) . . . . ?
C43 Fe1 C47A C46A 171.6(16) . . . . ?
C48B Fe1 C47A C46A -88(2) . . . . ?
C42 Fe1 C47A C46A 129.6(17) . . . . ?
C49B Fe1 C47A C46A -69.1(18) . . . . ?
C48A Fe1 C47A C46A -129(3) . . . . ?
C46A C47A C48A C49A -11(4) . . . . ?
Fe1 C47A C48A C49A -66(2) . . . . ?
C46A C47A C48A Fe1 54(2) . . . . ?
C41 Fe1 C48A C49A -177.7(16) . . . . ?
C50A Fe1 C48A C49A 32(2) . . . . ?
C47A Fe1 C48A C49A 110(3) . . . . ?
C45 Fe1 C48A C49A -99(4) . . . . ?
C47B Fe1 C48A C49A 83(2) . . . . ?
C46A Fe1 C48A C49A 76(2) . . . . ?
C44 Fe1 C48A C49A -90(2) . . . . ?
C43 Fe1 C48A C49A -122(2) . . . . ?
C48B Fe1 C48A C49A 36(2) . . . . ?
C42 Fe1 C48A C49A -164(2) . . . . ?
C49B Fe1 C48A C49A 3(2) . . . . ?
C41 Fe1 C48A C47A 72(3) . . . . ?
C50A Fe1 C48A C47A -78(2) . . . . ?
C45 Fe1 C48A C47A 151(2) . . . . ?
C47B Fe1 C48A C47A -26.6(19) . . . . ?
C46A Fe1 C48A C47A -34.0(18) . . . . ?
C44 Fe1 C48A C47A 160.1(17) . . . . ?
C43 Fe1 C48A C47A 128(2) . . . . ?
C48B Fe1 C48A C47A -74(3) . . . . ?
C42 Fe1 C48A C47A 86(2) . . . . ?
C49B Fe1 C48A C47A -107(2) . . . . ?
C47A C48A C49A C50A 15(4) . . . . ?
Fe1 C48A C49A C50A -45(3) . . . . ?
C47A C48A C49A Fe1 60(2) . . . . ?
C41 Fe1 C49A C48A 111(45) . . . . ?
C50A Fe1 C49A C48A -132(3) . . . . ?
C47A Fe1 C49A C48A -43.5(19) . . . . ?
C45 Fe1 C49A C48A 142(2) . . . . ?
C47B Fe1 C49A C48A -72(2) . . . . ?
C46A Fe1 C49A C48A -91(2) . . . . ?
C44 Fe1 C49A C48A 107(2) . . . . ?
C43 Fe1 C49A C48A 63(2) . . . . ?
C48B Fe1 C49A C48A -42(3) . . . . ?
C42 Fe1 C49A C48A 25(3) . . . . ?
C49B Fe1 C49A C48A -173(5) . . . . ?
C41 Fe1 C49A C50A -118(44) . . . . ?
C47A Fe1 C49A C50A 88(2) . . . . ?
C45 Fe1 C49A C50A -86(3) . . . . ?
C47B Fe1 C49A C50A 60(2) . . . . ?
C46A Fe1 C49A C50A 40.5(19) . . . . ?
C44 Fe1 C49A C50A -121(2) . . . . ?
C43 Fe1 C49A C50A -165.0(19) . . . . ?
C48B Fe1 C49A C50A 90(4) . . . . ?
C42 Fe1 C49A C50A 156.5(17) . . . . ?
C49B Fe1 C49A C50A -41(3) . . . . ?
C48A Fe1 C49A C50A 132(3) . . . . ?
C47A C46A C50A C49A 7(4) . . . . ?
Fe1 C46A C50A C49A 67(2) . . . . ?
C47A C46A C50A Fe1 -60.0(19) . . . . ?
C48A C49A C50A C46A -15(4) . . . . ?
Fe1 C49A C50A C46A -63(2) . . . . ?
C48A C49A C50A Fe1 48(3) . . . . ?
C41 Fe1 C50A C46A -66(3) . . . . ?
C47A Fe1 C50A C46A 43.0(19) . . . . ?
C45 Fe1 C50A C46A -115(2) . . . . ?
C47B Fe1 C50A C46A 26.0(18) . . . . ?
C44 Fe1 C50A C46A -163(2) . . . . ?
C43 Fe1 C50A C46A 144(3) . . . . ?
C48B Fe1 C50A C46A 84(2) . . . . ?
C42 Fe1 C50A C46A 10(6) . . . . ?
C49B Fe1 C50A C46A 150(4) . . . . ?
C48A Fe1 C50A C46A 87(2) . . . . ?
C41 Fe1 C50A C49A 177.9(19) . . . . ?
C47A Fe1 C50A C49A -73(2) . . . . ?
C45 Fe1 C50A C49A 129(2) . . . . ?
C47B Fe1 C50A C49A -90(2) . . . . ?
C46A Fe1 C50A C49A -116(3) . . . . ?
C44 Fe1 C50A C49A 81(2) . . . . ?
C43 Fe1 C50A C49A 28(4) . . . . ?
C48B Fe1 C50A C49A -32.3(18) . . . . ?
C42 Fe1 C50A C49A -106(5) . . . . ?
C49B Fe1 C50A C49A 34(2) . . . . ?
C48A Fe1 C50A C49A -30(2) . . . . ?
C41 Fe1 C46B C50B 127.4(17) . . . . ?
C50A Fe1 C46B C50B -33(2) . . . . ?
C47A Fe1 C46B C50B -116(2) . . . . ?
C45 Fe1 C46B C50B 86.8(18) . . . . ?
C47B Fe1 C46B C50B -107(2) . . . . ?
C46A Fe1 C46B C50B -108(4) . . . . ?
C44 Fe1 C46B C50B 60(2) . . . . ?
C43 Fe1 C46B C50B 148(5) . . . . ?
C48B Fe1 C46B C50B -73.8(17) . . . . ?
C42 Fe1 C46B C50B 160.6(15) . . . . ?
C49B Fe1 C46B C50B -29.9(16) . . . . ?
C48A Fe1 C46B C50B -87.8(18) . . . . ?
C41 Fe1 C46B C47B -125.6(16) . . . . ?
C50A Fe1 C46B C47B 74(2) . . . . ?
C47A Fe1 C46B C47B -9.5(18) . . . . ?
C45 Fe1 C46B C47B -166.2(15) . . . . ?
C46A Fe1 C46B C47B -1(4) . . . . ?
C44 Fe1 C46B C47B 167.2(14) . . . . ?
C43 Fe1 C46B C47B -105(6) . . . . ?
C48B Fe1 C46B C47B 33.2(15) . . . . ?
C42 Fe1 C46B C47B -92.4(19) . . . . ?
C49B Fe1 C46B C47B 77.1(16) . . . . ?
C48A Fe1 C46B C47B 19.2(19) . . . . ?
C50B C46B C47B C48B 9(3) . . . . ?
Fe1 C46B C47B C48B -56(2) . . . . ?
C50B C46B C47B Fe1 65.3(19) . . . . ?
C41 Fe1 C47B C48B -163.4(15) . . . . ?
C50A Fe1 C47B C48B 67(2) . . . . ?
C47A Fe1 C47B C48B -73(3) . . . . ?
C45 Fe1 C47B C48B 152.9(16) . . . . ?
C46A Fe1 C47B C48B 129(5) . . . . ?
C44 Fe1 C47B C48B 12(9) . . . . ?
C43 Fe1 C47B C48B -70(2) . . . . ?
C42 Fe1 C47B C48B -118.0(16) . . . . ?
C49B Fe1 C47B C48B 41.9(15) . . . . ?
C48A Fe1 C47B C48B -29.2(15) . . . . ?
C41 Fe1 C47B C46B 68.8(19) . . . . ?
C50A Fe1 C47B C46B -61.0(19) . . . . ?
C47A Fe1 C47B C46B 159(4) . . . . ?
C45 Fe1 C47B C46B 25(3) . . . . ?
C46A Fe1 C47B C46B 1(4) . . . . ?
C44 Fe1 C47B C46B -116(8) . . . . ?
C43 Fe1 C47B C46B 162.1(14) . . . . ?
C48B Fe1 C47B C46B -128(3) . . . . ?
C42 Fe1 C47B C46B 114.2(16) . . . . ?
C49B Fe1 C47B C46B -85.9(16) . . . . ?
C48A Fe1 C47B C46B -157(2) . . . . ?
C46B C47B C48B C49B -6(3) . . . . ?
Fe1 C47B C48B C49B -62.8(15) . . . . ?
C46B C47B C48B Fe1 57(2) . . . . ?
C41 Fe1 C48B C47B 42(3) . . . . ?
C50A Fe1 C48B C47B -73(2) . . . . ?
C47A Fe1 C48B C47B 38.4(16) . . . . ?
C45 Fe1 C48B C47B -130(3) . . . . ?
C46A Fe1 C48B C47B -18.3(18) . . . . ?
C44 Fe1 C48B C47B -177.5(19) . . . . ?
C43 Fe1 C48B C47B 136.8(19) . . . . ?
C42 Fe1 C48B C47B 89(2) . . . . ?
C49B Fe1 C48B C47B -113(2) . . . . ?
C48A Fe1 C48B C47B 113(3) . . . . ?
C41 Fe1 C48B C49B 155(2) . . . . ?
C50A Fe1 C48B C49B 40.1(15) . . . . ?
C47A Fe1 C48B C49B 151(2) . . . . ?
C45 Fe1 C48B C49B -18(4) . . . . ?
C47B Fe1 C48B C49B 113(2) . . . . ?
C46A Fe1 C48B C49B 94.4(16) . . . . ?
C44 Fe1 C48B C49B -64.9(18) . . . . ?
C43 Fe1 C48B C49B -110.5(15) . . . . ?
C42 Fe1 C48B C49B -158.8(12) . . . . ?
C48A Fe1 C48B C49B -134(3) . . . . ?
C47B C48B C49B C50B 0(3) . . . . ?
Fe1 C48B C49B C50B -60.4(16) . . . . ?
C47B C48B C49B Fe1 60.5(18) . . . . ?
C41 Fe1 C49B C50B -40(3) . . . . ?
C50A Fe1 C49B C50B 33(3) . . . . ?
C47A Fe1 C49B C50B 98.5(17) . . . . ?
C45 Fe1 C49B C50B -69.1(17) . . . . ?
C47B Fe1 C49B C50B 75.4(18) . . . . ?
C46A Fe1 C49B C50B 54.2(18) . . . . ?
C44 Fe1 C49B C50B -109.3(15) . . . . ?
C43 Fe1 C49B C50B -150.7(14) . . . . ?
C48B Fe1 C49B C50B 117(2) . . . . ?
C42 Fe1 C49B C50B -179(2) . . . . ?
C48A Fe1 C49B C50B 138(2) . . . . ?
C41 Fe1 C49B C48B -157.6(16) . . . . ?
C50A Fe1 C49B C48B -84(3) . . . . ?
C47A Fe1 C49B C48B -18.9(17) . . . . ?
C45 Fe1 C49B C48B 173.6(14) . . . . ?
C47B Fe1 C49B C48B -42.0(14) . . . . ?
C46A Fe1 C49B C48B -63.1(17) . . . . ?
C44 Fe1 C49B C48B 133.4(15) . . . . ?
C43 Fe1 C49B C48B 92.0(17) . . . . ?
C42 Fe1 C49B C48B 64(3) . . . . ?
C48A Fe1 C49B C48B 21.0(17) . . . . ?
C47B C46B C50B C49B -9(3) . . . . ?
Fe1 C46B C50B C49B 51(2) . . . . ?
C47B C46B C50B Fe1 -60.4(16) . . . . ?
C48B C49B C50B C46B 7(3) . . . . ?
Fe1 C49B C50B C46B -52(2) . . . . ?
C48B C49B C50B Fe1 58.4(15) . . . . ?
C41 Fe1 C50B C46B -65(2) . . . . ?
C50A Fe1 C50B C46B 89(4) . . . . ?
C47A Fe1 C50B C46B 55.9(19) . . . . ?
C45 Fe1 C50B C46B -102.5(18) . . . . ?
C47B Fe1 C50B C46B 47.2(16) . . . . ?
C46A Fe1 C50B C46B 29.9(18) . . . . ?
C44 Fe1 C50B C46B -142.4(18) . . . . ?
C43 Fe1 C50B C46B -167(2) . . . . ?
C48B Fe1 C50B C46B 93.2(19) . . . . ?
C42 Fe1 C50B C46B -48(3) . . . . ?
C49B Fe1 C50B C46B 133(3) . . . . ?
C48A Fe1 C50B C46B 96.6(19) . . . . ?
C41 Fe1 C50B C49B 162.3(12) . . . . ?
C50A Fe1 C50B C49B -44(3) . . . . ?
C47A Fe1 C50B C49B -77.1(16) . . . . ?
C45 Fe1 C50B C49B 124.5(14) . . . . ?
C47B Fe1 C50B C49B -85.8(17) . . . . ?
C46A Fe1 C50B C49B -103(2) . . . . ?
C44 Fe1 C50B C49B 84.6(15) . . . . ?
C43 Fe1 C50B C49B 60(2) . . . . ?
C48B Fe1 C50B C49B -39.8(14) . . . . ?
C42 Fe1 C50B C49B 179(2) . . . . ?
C48A Fe1 C50B C49B -36.4(17) . . . . ?
